data_1530907
loop_
_publ_author_name
'Trunov, V.K.'
'Krongauz, V.G.'
'Efremov, V.A.'
'Kinzhibalo, L.N.'

_publ_section_title
;
 On the m' - structure of the 'orthotantalates' of the rare-earth elements
;
_journal_name_full 'Doklady Akademii Nauk SSSR'
_journal_page_first 103
_journal_page_last 106
_journal_volume 260
_journal_year 1981
_chemical_formula_sum 'Gd O4 Ta'
_chemical_name_systematic 'Gd Ta O4'
_space_group_IT_number 13
_symmetry_space_group_name_Hall '-P 2ya'
_symmetry_space_group_name_H-M 'P 1 2/a 1'
_cell_angle_alpha 90
_cell_angle_beta 96.69
_cell_angle_gamma 90
_cell_formula_units_Z 2
_cell_length_a 5.356
_cell_length_b 5.506
_cell_length_c 5.168
_cell_volume 151.367
_citation_journal_id_ASTM DANKAS
_cod_data_source_file Trunov_DANKAS_1981_1639.cif
_cod_data_source_block Gd1O4Ta1
_cod_original_cell_volume 151.3673
_cod_original_sg_symbol_Hall '-P 2yc (z,y,-x)'
_cod_original_formula_sum 'Gd1 O4 Ta1'
_cod_database_code 1530907

loop_
_symmetry_equiv_pos_as_xyz
x,y,z
-x+1/2,y,-z
-x,-y,-z
x-1/2,-y,z

loop_
_atom_site_label
_atom_site_type_symbol
_atom_site_fract_x
_atom_site_fract_y
_atom_site_fract_z
_atom_site_occupancy
_atom_site_U_iso_or_equiv
Ta1 Ta+5 0.25 0.3086 0 1 0.0
O1 O-2 0.4943 0.4363 0.2708 1 0.0
O2 O-2 0.1031 0.0862 0.2539 1 0.0
Gd1 Gd+3 0.25 0.7651 0.5 1 0.0
